data_1570519
loop_
_publ_author_name
'Kosuge, Ryota'
'Kawasaki, Takeshi'
'Kitase, Kosuke'
'Kosone, Takashi'

_publ_section_title
;
 The Synthesis and Crystal Structures of New One- and Two-Dimensional
 Fe(II) Coordination Polymers Using Imidazole Derivatives
;
_journal_issue 12
_journal_name_full Crystals
_journal_page_first 1658
_journal_paper_doi 10.3390/cryst13121658
_journal_volume 13
_journal_year 2023
_chemical_formula_sum 'C14 H16 Fe N8 Ni'
_chemical_formula_weight 410.91
_space_group_crystal_system monoclinic
_space_group_IT_number 12
_space_group_name_Hall '-C 2y'
_space_group_name_H-M_alt 'C 1 2/m 1'
_atom_sites_solution_hydrogens geom
_audit_creation_method SHELXL-2017/1
_cell_angle_alpha 90
_cell_angle_beta 102.055(12)
_cell_angle_gamma 90
_cell_formula_units_Z 2
_cell_length_a 16.452(7)
_cell_length_b 7.273(3)
_cell_length_c 7.423(3)
_cell_measurement_reflns_used 572
_cell_measurement_temperature 275(2)
_cell_measurement_theta_max 24.91
_cell_measurement_theta_min 2.81
_cell_volume 868.6(6)
_computing_cell_refinement 'Bruker SAINT'
_computing_data_collection 'Bruker APEX2'
_computing_data_reduction 'Bruker SAINT'
_computing_molecular_graphics 'Bruker SHELXTL'
_computing_publication_material 'Bruker SHELXTL'
_computing_structure_refinement 'SHELXL-2017/1 (Sheldrick, 2017)'
_computing_structure_solution 'SHELXS-97 (Sheldrick 2008)'
_diffrn_ambient_temperature 275(2)
_diffrn_measured_fraction_theta_full 0.949
_diffrn_measured_fraction_theta_max 0.948
_diffrn_measurement_device_type 'Bruker APEX-II CCD'
_diffrn_measurement_method '\f and \w scans'
_diffrn_radiation_type MoK\a
_diffrn_radiation_wavelength 0.71073
_diffrn_reflns_av_unetI/netI 0.0438
_diffrn_reflns_Laue_measured_fraction_full 0.949
_diffrn_reflns_Laue_measured_fraction_max 0.948
_diffrn_reflns_limit_h_max 7
_diffrn_reflns_limit_h_min -19
_diffrn_reflns_limit_k_max 7
_diffrn_reflns_limit_k_min -8
_diffrn_reflns_limit_l_max 8
_diffrn_reflns_limit_l_min -8
_diffrn_reflns_number 1116
_diffrn_reflns_point_group_measured_fraction_full 0.949
_diffrn_reflns_point_group_measured_fraction_max 0.948
_diffrn_reflns_theta_full 25.029
_diffrn_reflns_theta_max 25.029
_diffrn_reflns_theta_min 2.532
_diffrn_source 'fine-focus sealed tube'
_exptl_absorpt_coefficient_mu 1.931
_exptl_absorpt_correction_type multi-scan
_exptl_crystal_colour yellow
_exptl_crystal_density_diffrn 1.571
_exptl_crystal_density_method 'not measured'
_exptl_crystal_description plate
_exptl_crystal_F_000 420
_exptl_crystal_size_max 0.098
_exptl_crystal_size_mid 0.054
_exptl_crystal_size_min 0.020
_refine_diff_density_max 0.418
_refine_diff_density_min -0.247
_refine_diff_density_rms 0.068
_refine_ls_extinction_method none
_refine_ls_goodness_of_fit_ref 0.718
_refine_ls_hydrogen_treatment constr
_refine_ls_matrix_type full
_refine_ls_number_parameters 72
_refine_ls_number_reflns 1116
_refine_ls_number_restraints 0
_refine_ls_restrained_S_all 0.718
_refine_ls_R_factor_all 0.0411
_refine_ls_R_factor_gt 0.0299
_refine_ls_shift/su_max 0.000
_refine_ls_shift/su_mean 0.000
_refine_ls_structure_factor_coef Fsqd
_refine_ls_weighting_details 'w=1/[\s^2^(Fo^2^)+(0.1000P)^2^+0.4984P] where P=(Fo^2^+2Fc^2^)/3'
_refine_ls_weighting_scheme calc
_refine_ls_wR_factor_gt 0.0868
_refine_ls_wR_factor_ref 0.1005
_reflns_Friedel_coverage 0.000
_reflns_number_gt 906
_reflns_number_total 1116
_reflns_threshold_expression 'I > 2\s(I)'
_cod_data_source_file Compound1.cif
_cod_data_source_block test05_a
_cod_original_cell_volume 868.7(6)
_cod_original_sg_symbol_H-M 'C 2/m'
_cod_database_code 1570519
_shelx_shelxl_version_number 2017/1
_shelx_space_group_comment
;
The symmetry employed for this shelxl refinement is uniquely defined
by the following loop, which should always be used as a source of
symmetry information in preference to the above space-group names.
They are only intended as comments.
;

loop_
_space_group_symop_operation_xyz
'x, y, z'
'-x, y, -z'
'x+1/2, y+1/2, z'
'-x+1/2, y+1/2, -z'
'-x, -y, -z'
'x, -y, z'
'-x+1/2, -y+1/2, -z'
'x+1/2, -y+1/2, z'

loop_
_atom_site_label
_atom_site_type_symbol
_atom_site_fract_x
_atom_site_fract_y
_atom_site_fract_z
_atom_site_U_iso_or_equiv
_atom_site_adp_type
_atom_site_occupancy
_atom_site_site_symmetry_order
_atom_site_calc_flag
_atom_site_refinement_flags_posn
_atom_site_refinement_flags_adp
_atom_site_refinement_flags_occupancy
_atom_site_disorder_assembly
_atom_site_disorder_group
C1 C 0.5005(3) 0.3181(5) 0.8213(6) 0.0213(7) Uani 1 1 d . . . . .
C6 C 0.3233(3) 0.000000 0.5828(7) 0.0335(13) Uani 1 2 d S T P . .
H6 H 0.347117 0.000000 0.707982 0.040 Uiso 1 2 calc R U P . .
C2 C 0.3078(4) 0.000000 0.2931(7) 0.0379(15) Uani 1 2 d S T P . .
H2 H 0.319377 0.000000 0.175667 0.045 Uiso 1 2 calc R U P . .
C3 C 0.2320(4) 0.000000 0.3290(7) 0.0425(16) Uani 1 2 d S T P . .
H3 H 0.182042 0.000000 0.242734 0.051 Uiso 1 2 calc R U P . .
C4 C 0.1733(3) 0.000000 0.6181(7) 0.0387(13) Uani 1 2 d S T P . .
H4A H 0.138869 -0.107817 0.583902 0.046 Uiso 0.5 1 calc R U P . .
H4B H 0.138869 0.107817 0.583902 0.046 Uiso 0.5 1 calc R U P . .
C5 C 0.2056(3) 0.000000 0.8228(8) 0.0481(15) Uani 1 2 d S T P . .
H5A H 0.159673 0.000000 0.884185 0.072 Uiso 1 2 calc R U P . .
H5B H 0.238854 -0.107766 0.857630 0.072 Uiso 0.5 1 calc R U P . .
H5C H 0.238854 0.107766 0.857630 0.072 Uiso 0.5 1 calc R U P . .
Fe1 Fe 0.500000 0.000000 0.500000 0.0170(3) Uani 1 4 d S T P . .
N1 N 0.5023(2) 0.2098(5) 0.7116(4) 0.0255(7) Uani 1 1 d . . . . .
N2 N 0.3664(2) 0.000000 0.4538(5) 0.0270(9) Uani 1 2 d S T P . .
N3 N 0.2411(3) 0.000000 0.5158(6) 0.0291(11) Uani 1 2 d S T P . .
Ni1 Ni 0.500000 0.500000 1.000000 0.0160(3) Uani 1 4 d S T P . .

loop_
_atom_site_aniso_label
_atom_site_aniso_U_11
_atom_site_aniso_U_22
_atom_site_aniso_U_33
_atom_site_aniso_U_23
_atom_site_aniso_U_13
_atom_site_aniso_U_12
C1 0.0306(17) 0.0156(17) 0.0190(16) 0.0060(13) 0.0079(15) -0.0006(19)
C6 0.032(3) 0.039(3) 0.030(3) 0.000 0.008(3) 0.000
C2 0.044(3) 0.050(4) 0.018(3) 0.000 0.004(3) 0.000
C3 0.037(3) 0.063(4) 0.022(3) 0.000 -0.004(2) 0.000
C4 0.028(3) 0.044(3) 0.048(4) 0.000 0.015(3) 0.000
C5 0.038(3) 0.068(4) 0.039(3) 0.000 0.013(3) 0.000
Fe1 0.0285(5) 0.0116(6) 0.0123(6) 0.000 0.0079(5) 0.000
N1 0.0392(17) 0.0185(16) 0.0201(17) -0.0034(12) 0.0091(15) -0.0037(16)
N2 0.032(2) 0.026(2) 0.023(2) 0.000 0.0062(19) 0.000
N3 0.031(2) 0.029(3) 0.027(2) 0.000 0.007(2) 0.000
Ni1 0.0276(5) 0.0104(6) 0.0109(5) 0.000 0.0063(4) 0.000

loop_
_atom_type_symbol
_atom_type_description
_atom_type_scat_dispersion_real
_atom_type_scat_dispersion_imag
_atom_type_scat_source
C C 0.0033 0.0016 'International Tables Vol C Tables 4.2.6.8 and 6.1.1.4'
H H 0.0000 0.0000 'International Tables Vol C Tables 4.2.6.8 and 6.1.1.4'
Fe Fe 0.3463 0.8444 'International Tables Vol C Tables 4.2.6.8 and 6.1.1.4'
N N 0.0061 0.0033 'International Tables Vol C Tables 4.2.6.8 and 6.1.1.4'
Ni Ni 0.3393 1.1124 'International Tables Vol C Tables 4.2.6.8 and 6.1.1.4'

loop_
_geom_angle_atom_site_label_1
_geom_angle_atom_site_label_2
_geom_angle_atom_site_label_3
_geom_angle
_geom_angle_site_symmetry_1
_geom_angle_site_symmetry_3
_geom_angle_publ_flag
N1 C1 Ni1 178.4(5) . . ?
N2 C6 N3 112.9(5) . . ?
N2 C6 H6 123.6 . . ?
N3 C6 H6 123.6 . . ?
C3 C2 N2 110.2(5) . . ?
C3 C2 H2 124.9 . . ?
N2 C2 H2 124.9 . . ?
C2 C3 N3 107.2(5) . . ?
C2 C3 H3 126.4 . . ?
N3 C3 H3 126.4 . . ?
N3 C4 C5 112.1(4) . . ?
N3 C4 H4A 109.2 . . ?
C5 C4 H4A 109.2 . . ?
N3 C4 H4B 109.2 . . ?
C5 C4 H4B 109.2 . . ?
H4A C4 H4B 107.9 . . ?
C4 C5 H5A 109.5 . . ?
C4 C5 H5B 109.5 . . ?
H5A C5 H5B 109.5 . . ?
C4 C5 H5C 109.5 . . ?
H5A C5 H5C 109.5 . . ?
H5B C5 H5C 109.5 . . ?
N2 Fe1 N2 180.0 5_656 . ?
N2 Fe1 N1 88.76(12) 5_656 5_656 ?
N2 Fe1 N1 91.24(12) . 5_656 ?
N2 Fe1 N1 91.24(12) 5_656 6 ?
N2 Fe1 N1 88.76(12) . 6 ?
N1 Fe1 N1 91.39(19) 5_656 6 ?
N2 Fe1 N1 88.76(12) 5_656 2_656 ?
N2 Fe1 N1 91.24(12) . 2_656 ?
N1 Fe1 N1 88.61(19) 5_656 2_656 ?
N1 Fe1 N1 180.0 6 2_656 ?
N2 Fe1 N1 91.24(12) 5_656 . ?
N2 Fe1 N1 88.76(12) . . ?
N1 Fe1 N1 180.0 5_656 . ?
N1 Fe1 N1 88.61(19) 6 . ?
N1 Fe1 N1 91.39(19) 2_656 . ?
C1 N1 Fe1 177.5(4) . . ?
C6 N2 C2 104.3(4) . . ?
C6 N2 Fe1 125.2(3) . . ?
C2 N2 Fe1 130.5(4) . . ?
C6 N3 C3 105.4(5) . . ?
C6 N3 C4 128.4(4) . . ?
C3 N3 C4 126.2(5) . . ?
C1 Ni1 C1 180.0(3) . 5_667 ?
C1 Ni1 C1 89.8(3) . 6_565 ?
C1 Ni1 C1 90.2(3) 5_667 6_565 ?
C1 Ni1 C1 90.2(3) . 2_657 ?
C1 Ni1 C1 89.8(3) 5_667 2_657 ?
C1 Ni1 C1 180.0 6_565 2_657 ?

loop_
_geom_bond_atom_site_label_1
_geom_bond_atom_site_label_2
_geom_bond_distance
_geom_bond_site_symmetry_2
_geom_bond_publ_flag
C1 N1 1.138(5) . ?
C1 Ni1 1.875(4) . ?
C6 N2 1.305(6) . ?
C6 N3 1.341(7) . ?
C6 H6 0.9300 . ?
C2 C3 1.329(8) . ?
C2 N2 1.369(6) . ?
C2 H2 0.9300 . ?
C3 N3 1.363(7) . ?
C3 H3 0.9300 . ?
C4 N3 1.474(7) . ?
C4 C5 1.501(7) . ?
C4 H4A 0.9700 . ?
C4 H4B 0.9700 . ?
C5 H5A 0.9600 . ?
C5 H5B 0.9600 . ?
C5 H5C 0.9600 . ?
Fe1 N2 2.152(4) 5_656 ?
Fe1 N2 2.152(4) . ?
Fe1 N1 2.184(3) 5_656 ?
Fe1 N1 2.184(3) 6 ?
Fe1 N1 2.184(3) 2_656 ?
Fe1 N1 2.184(3) . ?
